data_2207449
loop_
_publ_author_name
'Otavio Versiane'
'Judith Felcman'
'Jussara Lopes de Miranda'
'R. Alan Howie'
'Janet M. S. Skakle'

_publ_section_title
;
 Diaquabis(<small>L</small>-serinato)copper(II) 0.1-hydrate at 120K
;
_journal_coeditor_code BT6774
_journal_issue 12
_journal_name_full 'Acta Crystallographica Section E'
_journal_page_first m2517
_journal_page_last m2519
_journal_paper_doi 10.1107/S1600536805035221
_journal_volume 61
_journal_year 2005
_chemical_formula_iupac '[Cu (C3 H6 N O3)2 (H2 O)2] , 0.1H2 O'
_chemical_formula_moiety 'C6 H16 Cu N2 O8 , 0.1H2 O'
_chemical_formula_sum 'C6 H16.2 Cu N2 O8.1'
_chemical_formula_weight 309.55
_chemical_name_systematic
;
  diaquabis(L-serinato)copper(II) decihydrate
;
_space_group_IT_number 5
_symmetry_cell_setting monoclinic
_symmetry_space_group_name_Hall 'C 2y'
_symmetry_space_group_name_H-M 'C 1 2 1'
_atom_sites_solution_hydrogens mixed
_atom_sites_solution_primary direct
_atom_sites_solution_secondary difmap
_cell_angle_alpha 90.00
_cell_angle_beta 102.7701(15)
_cell_angle_gamma 90.00
_cell_formula_units_Z 2
_cell_length_a 7.5866(2)
_cell_length_b 8.5684(2)
_cell_length_c 8.8257(2)
_cell_measurement_reflns_used 673
_cell_measurement_temperature 120(2)
_cell_measurement_theta_max 27.48
_cell_measurement_theta_min 2.91
_cell_volume 559.52(2)
_computing_cell_refinement 'DENZO (Otwinowski & Minor, 1997) and COLLECT'
_computing_data_collection 'COLLECT (Nonius, 1998)'
_computing_data_reduction 'DENZO and COLLECT'
_computing_molecular_graphics 'ORTEP-3 for Windows (Farrugia, 1997)'
_computing_publication_material 'CIFTAB (Sheldrick, 1997)'
_computing_structure_refinement 'OSCAIL and SHELXL97 (Sheldrick, 1997)'
_computing_structure_solution 'OSCAIL (McArdle, 1994, 2005) and SHELXS97 (Sheldrick, 1990)'
_diffrn_ambient_temperature 120(2)
_diffrn_detector_area_resol_mean 9.091
_diffrn_measured_fraction_theta_full 0.986
_diffrn_measured_fraction_theta_max 0.986
_diffrn_measurement_device_type 'Bruker Nonius KappaCCD area-detector'
_diffrn_measurement_method '\f and \w'
_diffrn_radiation_monochromator graphite
_diffrn_radiation_source 'Bruker Nonius FR591 rotating anode'
_diffrn_radiation_type MoK\a
_diffrn_radiation_wavelength 0.71073
_diffrn_reflns_av_R_equivalents 0.0258
_diffrn_reflns_av_sigmaI/netI 0.0414
_diffrn_reflns_limit_h_max 9
_diffrn_reflns_limit_h_min -7
_diffrn_reflns_limit_k_max 11
_diffrn_reflns_limit_k_min -10
_diffrn_reflns_limit_l_max 10
_diffrn_reflns_limit_l_min -11
_diffrn_reflns_number 3347
_diffrn_reflns_theta_full 27.54
_diffrn_reflns_theta_max 27.54
_diffrn_reflns_theta_min 4.00
_diffrn_standards_decay_% 0
_diffrn_standards_number 0
_exptl_absorpt_coefficient_mu 1.988
_exptl_absorpt_correction_T_max 0.853
_exptl_absorpt_correction_T_min 0.666
_exptl_absorpt_correction_type multi-scan
_exptl_absorpt_process_details '(SADABS; Sheldrick, 2003)'
_exptl_crystal_colour 'pale blue'
_exptl_crystal_density_diffrn 1.837
_exptl_crystal_density_method 'not measured'
_exptl_crystal_description plate
_exptl_crystal_F_000 320
_exptl_crystal_size_max 0.40
_exptl_crystal_size_mid 0.30
_exptl_crystal_size_min 0.08
_refine_diff_density_max 0.294
_refine_diff_density_min -0.443
_refine_ls_abs_structure_details 'Flack (1983), with 536 Friedel pairs'
_refine_ls_abs_structure_Flack 0.071(12)
_refine_ls_extinction_method none
_refine_ls_goodness_of_fit_ref 1.097
_refine_ls_hydrogen_treatment constr
_refine_ls_matrix_type full
_refine_ls_number_parameters 81
_refine_ls_number_reflns 1220
_refine_ls_number_restraints 1
_refine_ls_restrained_S_all 1.097
_refine_ls_R_factor_all 0.0193
_refine_ls_R_factor_gt 0.0192
_refine_ls_shift/su_max 0.000
_refine_ls_shift/su_mean 0.000
_refine_ls_structure_factor_coef Fsqd
_refine_ls_weighting_details 'calc w = 1/[\s^2^(Fo^2^)+(0.0104P)^2^+0.5389P] where P=(Fo^2^+2Fc^2^)/3'
_refine_ls_weighting_scheme calc
_refine_ls_wR_factor_gt 0.0524
_refine_ls_wR_factor_ref 0.0525
_reflns_number_gt 1214
_reflns_number_total 1220
_reflns_threshold_expression I>2\s(I)
_cod_data_source_file bt6774.cif
_cod_data_source_block 1
_cod_depositor_comments
;
The following automatic conversions were performed:

'_atom_sites_solution_hydrogens' value 'geom and difmap' was changed
to 'mixed'.

Automatic conversion script
Id: cif_fix_values 6452 2018-10-05 10:23:21Z andrius 
;
_cod_original_sg_symbol_H-M C2
_cod_original_formula_sum 'C6 H16.20 Cu N2 O8.10'
_cod_database_code 2207449
_cod_database_fobs_code 2207449

loop_
_symmetry_equiv_pos_as_xyz
'x, y, z'
'-x, y, -z'
'x+1/2, y+1/2, z'
'-x+1/2, y+1/2, -z'

loop_
_atom_site_label
_atom_site_fract_x
_atom_site_fract_y
_atom_site_fract_z
_atom_site_U_iso_or_equiv
_atom_site_adp_type
_atom_site_calc_flag
_atom_site_refinement_flags
_atom_site_occupancy
_atom_site_type_symbol
Cu1 0.5000 0.5000 0.0000 0.00801(11) Uani d S 1 Cu
O1 0.3839(3) 0.3345(2) 0.1111(2) 0.0070(4) Uani d . 1 O
O2 0.2506(2) 0.2929(2) 0.30727(18) 0.0105(3) Uani d . 1 O
O3 0.2453(3) 0.7763(2) 0.38982(18) 0.0150(4) Uani d . 1 O
H3 0.2571 0.7839 0.4864 0.022 Uiso calc R 1 H
N1 0.3790(3) 0.6455(3) 0.1359(3) 0.0061(5) Uani d . 1 N
H1A 0.4516 0.7304 0.1686 0.007 Uiso calc R 1 H
H1B 0.2695 0.6807 0.0794 0.007 Uiso calc R 1 H
C1 0.3257(3) 0.3816(3) 0.2255(3) 0.0066(4) Uani d . 1 C
C2 0.3529(3) 0.5539(3) 0.2706(3) 0.0057(4) Uani d . 1 C
H2 0.4682 0.5609 0.3512 0.007 Uiso calc R 1 H
C3 0.2045(3) 0.6195(3) 0.3435(3) 0.0107(4) Uani d . 1 C
H3A 0.0871 0.6151 0.2674 0.013 Uiso calc R 1 H
H3B 0.1945 0.5558 0.4349 0.013 Uiso calc R 1 H
O4 0.73885(15) 0.5018(3) 0.17483(13) 0.0081(3) Uani d . 1 O
H4A 0.7519 0.4420 0.2483 0.012 Uiso d R 1 H
H4B 0.7402 0.5867 0.2162 0.012 Uiso d R 1 H
O5W 0.5000 0.947(3) 0.0000 0.014(5) Uiso d SP 0.10 O
H5 0.5356 1.0067 -0.0597 0.020 Uiso d PR 0.10 H

loop_
_atom_site_aniso_label
_atom_site_aniso_U_11
_atom_site_aniso_U_22
_atom_site_aniso_U_33
_atom_site_aniso_U_12
_atom_site_aniso_U_13
_atom_site_aniso_U_23
Cu1 0.01260(16) 0.00605(17) 0.00643(17) 0.000 0.00435(11) 0.000
O1 0.0129(9) 0.0053(9) 0.0040(8) -0.0007(7) 0.0044(7) -0.0013(7)
O2 0.0204(9) 0.0067(8) 0.0070(8) -0.0030(7) 0.0087(7) 0.0006(7)
O3 0.0377(11) 0.0045(8) 0.0054(8) -0.0004(7) 0.0105(7) -0.0013(7)
N1 0.0111(11) 0.0018(10) 0.0065(11) 0.0000(8) 0.0044(8) 0.0003(8)
C1 0.0097(10) 0.0029(11) 0.0065(11) 0.0003(9) 0.0004(9) -0.0002(9)
C2 0.0107(10) 0.0044(11) 0.0032(10) -0.0005(8) 0.0042(8) 0.0005(8)
C3 0.0184(12) 0.0048(10) 0.0117(11) -0.0002(9) 0.0095(9) -0.0008(9)
O4 0.0133(6) 0.0046(6) 0.0063(6) -0.0016(11) 0.0020(5) 0.0009(11)

loop_
_atom_type_symbol
_atom_type_description
_atom_type_scat_dispersion_real
_atom_type_scat_dispersion_imag
_atom_type_scat_source
C C 0.0033 0.0016 'International Tables Vol C Tables 4.2.6.8 and 6.1.1.4'
H H 0.0000 0.0000 'International Tables Vol C Tables 4.2.6.8 and 6.1.1.4'
Cu Cu 0.3201 1.2651 'International Tables Vol C Tables 4.2.6.8 and 6.1.1.4'
N N 0.0061 0.0033 'International Tables Vol C Tables 4.2.6.8 and 6.1.1.4'
O O 0.0106 0.0060 'International Tables Vol C Tables 4.2.6.8 and 6.1.1.4'

loop_
_geom_angle_atom_site_label_1
_geom_angle_atom_site_label_2
_geom_angle_atom_site_label_3
_geom_angle_site_symmetry_1
_geom_angle_site_symmetry_3
_geom_angle
_geom_angle_publ_flag
O1 Cu1 O1 . 2_655 91.50(11) y
O1 Cu1 N1 2_655 . 172.11(9) ?
O1 Cu1 N1 . 2_655 172.11(9) y
O1 Cu1 N1 . . 81.16(7) y
O1 Cu1 N1 2_655 2_655 81.16(7) ?
N1 Cu1 N1 . 2_655 106.31(13) y
O1 Cu1 O4 . . 92.65(8) y
O1 Cu1 O4 2_655 2_655 92.65(8) ?
O1 Cu1 O4 2_655 . 87.95(8) ?
O1 Cu1 O4 . 2_655 87.95(8) y
N1 Cu1 O4 2_655 . 89.99(8) ?
N1 Cu1 O4 . 2_655 89.99(8) y
N1 Cu1 O4 . . 89.49(8) y
N1 Cu1 O4 2_655 2_655 89.49(8) ?
O4 Cu1 O4 . 2_655 179.14(14) y
C1 O1 Cu1 . . 115.53(18) ?
C3 O3 H3 . . 109.5 ?
C2 N1 Cu1 . . 107.53(16) ?
C2 N1 H1A . . 110.2 ?
Cu1 N1 H1A . . 110.2 ?
C2 N1 H1B . . 110.2 ?
Cu1 N1 H1B . . 110.2 ?
H1A N1 H1B . . 108.5 ?
O1 C1 O2 . . 123.2(2) ?
O1 C1 C2 . . 117.9(2) ?
O2 C1 C2 . . 118.8(2) ?
N1 C2 C3 . . 112.8(2) ?
N1 C2 C1 . . 109.8(2) ?
C3 C2 C1 . . 113.3(2) ?
N1 C2 H2 . . 106.8 ?
C3 C2 H2 . . 106.8 ?
C1 C2 H2 . . 106.8 ?
O3 C3 C2 . . 109.65(19) ?
O3 C3 H3A . . 109.7 ?
C2 C3 H3A . . 109.7 ?
O3 C3 H3B . . 109.7 ?
C2 C3 H3B . . 109.7 ?
H3A C3 H3B . . 108.2 ?
Cu1 O4 H4A . . 120.8 ?
Cu1 O4 H4B . . 105.1 ?
H4A O4 H4B . . 102.5 ?
H5 O5W H5 2_655 . 103.1 ?

loop_
_geom_bond_atom_site_label_1
_geom_bond_atom_site_label_2
_geom_bond_site_symmetry_2
_geom_bond_distance
_geom_bond_publ_flag
Cu1 O1 2_655 2.032(2) ?
Cu1 O1 . 2.032(2) y
Cu1 N1 . 2.079(2) y
Cu1 N1 2_655 2.079(2) ?
Cu1 O4 2_655 2.1044(11) ?
Cu1 O4 . 2.1044(11) y
O1 C1 . 1.255(3) ?
O2 C1 . 1.267(3) ?
O3 C3 . 1.419(3) ?
O3 H3 . 0.8400 ?
N1 C2 . 1.474(3) ?
N1 H1A . 0.9200 ?
N1 H1B . 0.9200 ?
C1 C2 . 1.531(4) ?
C2 C3 . 1.522(3) ?
C2 H2 . 1.0000 ?
C3 H3A . 0.9900 ?
C3 H3B . 0.9900 ?
O4 H4A . 0.8154 ?
O4 H4B . 0.8126 ?
O5W H5 2_655 0.8209 ?
O5W H5 . 0.8209 ?

loop_
_geom_hbond_atom_site_label_D
_geom_hbond_atom_site_label_H
_geom_hbond_atom_site_label_A
_geom_hbond_site_symmetry_A
_geom_hbond_distance_DH
_geom_hbond_distance_HA
_geom_hbond_distance_DA
_geom_hbond_angle_DHA
_geom_hbond_publ_flag
N1 H1A O2 3 0.92 2.39 3.154(3) 141 y
N1 H1B O1 4 0.92 2.25 3.071(2) 149 y
O3 H3 O2 4_556 0.84 1.84 2.671(2) 172 y
O4 H4A O3 3_545 0.82 1.90 2.701(3) 168 y
O4 H4B O2 3 0.81 1.94 2.747(3) 177 y
O5W H5 O4 4_655 0.82 2.18 2.807(4) 134 y

loop_
_geom_torsion_atom_site_label_1
_geom_torsion_atom_site_label_2
_geom_torsion_atom_site_label_3
_geom_torsion_atom_site_label_4
_geom_torsion_site_symmetry_1
_geom_torsion
O1 Cu1 O1 C1 2_655 164.3(2)
N1 Cu1 O1 C1 . -12.74(15)
O4 Cu1 O1 C1 2_655 -103.05(19)
O4 Cu1 O1 C1 . 76.33(19)
O1 Cu1 N1 C2 . 23.48(14)
N1 Cu1 N1 C2 2_655 -159.1(2)
O4 Cu1 N1 C2 2_655 111.40(17)
O4 Cu1 N1 C2 . -69.28(17)
Cu1 O1 C1 O2 . -179.65(16)
Cu1 O1 C1 C2 . -1.7(3)
Cu1 N1 C2 C3 . -157.24(16)
Cu1 N1 C2 C1 . -29.8(2)
O1 C1 C2 N1 . 22.2(3)
O2 C1 C2 N1 . -159.7(2)
O1 C1 C2 C3 . 149.4(2)
O2 C1 C2 C3 . -32.6(3)
N1 C2 C3 O3 . -57.8(3)
C1 C2 C3 O3 . 176.65(18)
